data_7044129
loop_
_publ_author_name
'Soussi, Khaled'
'Mishra, Shashank'
'Jeanneau, Erwann'
'Millet, Jean-Marc M'
'Daniele, Stephane'

_publ_section_title
;
 Asymmetrically substituted triazenes as poor electron donor ligands in
 the precursor chemistry of iron(II) for iron-based metallic and
 intermetallic nanocrystals
;
_journal_name_full 'Dalton Trans.'
_journal_paper_doi 10.1039/C7DT02755A
_journal_year 2017
_chemical_absolute_configuration ad
_chemical_formula_moiety 'C22 H52 Fe N8'
_chemical_formula_sum 'C22 H52 Fe N8'
_chemical_formula_weight 484.57
_space_group_IT_number 15
_symmetry_cell_setting monoclinic
_symmetry_space_group_name_Hall '-C 2yc'
_symmetry_space_group_name_H-M 'C 1 2/c 1'
_atom_sites_solution_hydrogens difmap
_atom_sites_solution_primary direct
_audit_creation_date 2016-01-19
_audit_creation_method CRYSTALS_ver_14.61
_audit_update_record
;
2017-06-09 deposited with the CCDC.
2017-09-06 downloaded from the CCDC.
;
_cell_angle_alpha 90
_cell_angle_beta 98.1363(18)
_cell_angle_gamma 90
_cell_formula_units_Z 4
_cell_length_a 9.6188(2)
_cell_length_b 16.6011(2)
_cell_length_c 18.2778(3)
_cell_measurement_reflns_used 8382
_cell_measurement_temperature 150
_cell_measurement_theta_max 28.6580
_cell_measurement_theta_min 3.9050
_cell_volume 2889.27(9)
_computing_cell_refinement 'CrysAlisPro 1.171.38.41 (Rigaku OD, 2015)'
_computing_data_collection 'CrysAlisPro 1.171.38.41 (Rigaku OD, 2015)'
_computing_data_reduction 'CrysAlisPro 1.171.38.41 (Rigaku OD, 2015)'
_computing_molecular_graphics 'CAMERON (Watkin et al., 1996)'
_computing_publication_material 'CRYSTALS (Betteridge et al., 2003)'
_computing_structure_refinement 'CRYSTALS (Betteridge et al., 2003)'
_computing_structure_solution 'SIR97 (Altomare et al., 1999)'
_diffrn_ambient_temperature 150
_diffrn_detector 'CCD plate'
_diffrn_detector_area_resol_mean 15.9897
_diffrn_detector_type Eos
_diffrn_measured_fraction_theta_full 0.982
_diffrn_measured_fraction_theta_max 0.913
_diffrn_measurement_device 'four-circle diffractometer'
_diffrn_measurement_device_type 'Xcalibur, Eos, Nova'
_diffrn_measurement_method \w
_diffrn_radiation_monochromator mirror
_diffrn_radiation_probe x-ray
_diffrn_radiation_type 'Mo K\a'
_diffrn_radiation_wavelength 0.71073
_diffrn_reflns_av_R_equivalents 0.027
_diffrn_reflns_limit_h_max 12
_diffrn_reflns_limit_h_min -12
_diffrn_reflns_limit_k_max 22
_diffrn_reflns_limit_k_min -22
_diffrn_reflns_limit_l_max 24
_diffrn_reflns_limit_l_min -24
_diffrn_reflns_number 19548
_diffrn_reflns_theta_full 25.053
_diffrn_reflns_theta_max 29.132
_diffrn_reflns_theta_min 3.129
_diffrn_source 'micro-focus sealed X-ray tube'
_diffrn_source_type 'Mova (Mo) X-ray Source'
_diffrn_standards_number 0
_exptl_absorpt_coefficient_mu 0.544
_exptl_absorpt_correction_T_max 0.882
_exptl_absorpt_correction_T_min 0.835
_exptl_absorpt_correction_type gaussian
_exptl_absorpt_process_details
;
CrysAlisPro 1.171.38.41 (Rigaku Oxford Diffraction, 2015)
Numerical absorption correction based on gaussian integration over
            a multifaceted crystal model
Empirical absorption correction using spherical harmonics,
 implemented in SCALE3 ABSPACK scaling algorithm.
;
_exptl_crystal_colour 'dark brown'
_exptl_crystal_density_diffrn 1.114
_exptl_crystal_density_method 'not measured'
_exptl_crystal_description block
_exptl_crystal_F_000 1064
_exptl_crystal_size_max 0.445
_exptl_crystal_size_mid 0.318
_exptl_crystal_size_min 0.317
_refine_diff_density_max 0.66
_refine_diff_density_min -0.45
_refine_ls_abs_structure_details 'Flack (1983), 3184 Friedel-pairs'
_refine_ls_extinction_method None
_refine_ls_goodness_of_fit_ref 0.9754
_refine_ls_hydrogen_treatment constr
_refine_ls_matrix_type full
_refine_ls_number_parameters 141
_refine_ls_number_reflns 3552
_refine_ls_number_restraints 0
_refine_ls_R_factor_all 0.0445
_refine_ls_R_factor_gt 0.0390
_refine_ls_shift/su_max 0.0011502
_refine_ls_shift/su_mean 0.0000408
_refine_ls_structure_factor_coef Fsqd
_refine_ls_weighting_details
;
 Method, part 1, Chebychev polynomial, (Watkin, 1994, Prince, 1982) 
 [weight] = 1.0/[A~0~*T~0~(x)+A~1~*T~1~(x) ... +A~n-1~]*T~n-1~(x)] 
 where A~i~ are the Chebychev coefficients listed below and x= Fcalc/Fmax 
 Method = Robust Weighting (Prince, 1982) 
 W = [weight] * [1-(deltaF/6*sigmaF)^2^]^2^ 
 A~i~ are: 
 582. 842. 415. 104. 
;
_refine_ls_weighting_scheme calc
_refine_ls_wR_factor_all 0.0652
_refine_ls_wR_factor_gt 0.0624
_refine_ls_wR_factor_ref 0.0652
_reflns_limit_h_max 12
_reflns_limit_h_min -12
_reflns_limit_k_max 22
_reflns_limit_k_min 0
_reflns_limit_l_max 24
_reflns_limit_l_min 0
_reflns_number_gt 3164
_reflns_number_total 3556
_reflns_threshold_expression I>2.0\s(I)
_oxford_diffrn_Wilson_B_factor 2.55
_oxford_diffrn_Wilson_scale 0.85
_oxford_refine_ls_r_factor_ref 0.0445
_oxford_refine_ls_scale 2.822(14)
_oxford_reflns_number_all 3552
_oxford_reflns_threshold_expression_ref I>-3.0\s(I)
_oxford_structure_analysis_title 'kso_a_046 in C 1 c 1'
_cod_data_source_file c7dt02755a1.cif
_cod_data_source_block 'global_CCDC2'
_cod_original_sg_symbol_H-M 'C 2/c '
_cod_database_code 7044129
_oxdiff_exptl_absorpt_empirical_full_min 0.810
_oxdiff_exptl_absorpt_empirical_full_max 1.174
_oxdiff_exptl_absorpt_empirical_details
;
Empirical correction (ABSPACK) includes:
- Absorption correction using spherical harmonics
- Frame scaling
;

loop_
_symmetry_equiv_pos_as_xyz
x,y,z
-x,-y,-z
x+1/2,y+1/2,z
-x+1/2,-y+1/2,-z
x,-y,z+1/2
-x,y,-z+1/2
x+1/2,-y+1/2,z+1/2
-x+1/2,y+1/2,-z+1/2

loop_
_atom_site_label
_atom_site_type_symbol
_atom_site_fract_x
_atom_site_fract_y
_atom_site_fract_z
_atom_site_U_iso_or_equiv
_atom_site_occupancy
_atom_site_adp_type
_atom_site_refinement_flags_posn
_atom_site_refinement_flags_adp
Fe1 Fe 0.5000 0.564927(19) 0.2500 0.0285 1.0000 Uani S T
N2 N 0.47016(16) 0.64315(8) 0.33587(7) 0.0330 1.0000 Uani . .
N3 N 0.59513(17) 0.64386(8) 0.37567(7) 0.0358 1.0000 Uani . .
N4 N 0.68014(15) 0.59461(8) 0.34959(7) 0.0304 1.0000 Uani . .
C5 C 0.8205(2) 0.59576(11) 0.39683(9) 0.0377 1.0000 Uani . .
C6 C 0.8822(3) 0.68092(13) 0.40181(12) 0.0604 1.0000 Uani . .
H61 H 0.9767 0.6803 0.4321 0.0890 1.0000 Uiso R .
H63 H 0.8231 0.7183 0.4234 0.0910 1.0000 Uiso R .
H62 H 0.8944 0.6992 0.3520 0.0902 1.0000 Uiso R .
C7 C 0.8079(2) 0.56597(15) 0.47484(10) 0.0522 1.0000 Uani . .
H71 H 0.9004 0.5677 0.5060 0.0763 1.0000 Uiso R .
H73 H 0.7416 0.5981 0.4970 0.0772 1.0000 Uiso R .
H72 H 0.7765 0.5108 0.4729 0.0765 1.0000 Uiso R .
C8 C 0.9156(2) 0.54015(14) 0.36095(11) 0.0510 1.0000 Uani . .
H81 H 1.0099 0.5391 0.3901 0.0756 1.0000 Uiso R .
H83 H 0.9268 0.5592 0.3113 0.0741 1.0000 Uiso R .
H82 H 0.8786 0.4864 0.3572 0.0751 1.0000 Uiso R .
C9 C 0.3726(3) 0.70091(12) 0.36336(11) 0.0522 1.0000 Uani . .
C10 C 0.3418(3) 0.67416(19) 0.44081(12) 0.0917 1.0000 Uani . .
H101 H 0.2687 0.7071 0.4578 0.1366 1.0000 Uiso R .
H103 H 0.4309 0.6833 0.4757 0.1362 1.0000 Uiso R .
H102 H 0.3200 0.6165 0.4404 0.1373 1.0000 Uiso R .
C11 C 0.4319(3) 0.78502(14) 0.36754(19) 0.0975 1.0000 Uani . .
H111 H 0.3659 0.8202 0.3844 0.1456 1.0000 Uiso R .
H112 H 0.5173 0.7838 0.4040 0.1447 1.0000 Uiso R .
H113 H 0.4487 0.7987 0.3141 0.1429 1.0000 Uiso R .
C12 C 0.2367(2) 0.69781(13) 0.31065(11) 0.0504 1.0000 Uani . .
H121 H 0.1706 0.7351 0.3272 0.0746 1.0000 Uiso R .
H122 H 0.2566 0.7128 0.2610 0.0746 1.0000 Uiso R .
H123 H 0.1954 0.6442 0.3085 0.0759 1.0000 Uiso R .
N1 N 0.58261(15) 0.45639(8) 0.18867(8) 0.0313 1.0000 Uani . .
C14 C 0.5688(2) 0.38526(10) 0.23536(11) 0.0423 1.0000 Uani . .
H141 H 0.5773 0.3364 0.2063 0.0504 1.0000 Uiso R .
H142 H 0.6464 0.3871 0.2768 0.0506 1.0000 Uiso R .
C15 C 0.7316(2) 0.46545(14) 0.17905(11) 0.0503 1.0000 Uani . .
H152 H 0.7459 0.5116 0.1478 0.0743 1.0000 Uiso R .
H151 H 0.7662 0.4172 0.1566 0.0740 1.0000 Uiso R .
H153 H 0.7867 0.4737 0.2273 0.0730 1.0000 Uiso R .
C16 C 0.5021(2) 0.44457(12) 0.11467(10) 0.0430 1.0000 Uani . .
H162 H 0.5093 0.4935 0.0849 0.0627 1.0000 Uiso R .
H161 H 0.4036 0.4346 0.1191 0.0634 1.0000 Uiso R .
H163 H 0.5375 0.4003 0.0884 0.0637 1.0000 Uiso R .

loop_
_atom_site_aniso_label
_atom_site_aniso_U_11
_atom_site_aniso_U_22
_atom_site_aniso_U_33
_atom_site_aniso_U_23
_atom_site_aniso_U_13
_atom_site_aniso_U_12
Fe1 0.0464(2) 0.01726(14) 0.02300(15) 0.0000 0.00843(14) 0.0000
N2 0.0476(9) 0.0266(7) 0.0224(6) -0.0015(5) -0.0031(6) 0.0061(6)
N3 0.0524(9) 0.0283(7) 0.0237(7) 0.0006(6) -0.0057(6) -0.0004(7)
N4 0.0394(8) 0.0278(7) 0.0222(6) 0.0033(5) -0.0022(6) -0.0055(6)
C5 0.0397(10) 0.0448(10) 0.0260(8) 0.0052(7) -0.0048(7) -0.0105(8)
C6 0.0665(15) 0.0578(14) 0.0504(13) 0.0027(11) -0.0144(11) -0.0293(12)
C7 0.0477(12) 0.0756(15) 0.0296(9) 0.0150(10) -0.0067(8) -0.0056(11)
C8 0.0392(11) 0.0681(15) 0.0435(11) 0.0022(10) -0.0017(9) -0.0026(10)
C9 0.0756(15) 0.0424(11) 0.0334(10) -0.0134(8) -0.0106(10) 0.0279(11)
C10 0.125(3) 0.117(2) 0.0331(12) -0.0063(14) 0.0116(14) 0.073(2)
C11 0.114(3) 0.0376(13) 0.125(3) -0.0312(15) -0.038(2) 0.0218(15)
C12 0.0592(14) 0.0445(11) 0.0462(11) -0.0023(9) 0.0030(10) 0.0209(10)
N1 0.0365(8) 0.0266(7) 0.0305(7) -0.0044(5) 0.0041(6) -0.0007(6)
C14 0.0549(12) 0.0234(8) 0.0485(11) -0.0013(8) 0.0069(9) 0.0075(8)
C15 0.0422(11) 0.0646(14) 0.0450(11) -0.0117(10) 0.0099(9) -0.0037(10)
C16 0.0501(11) 0.0409(10) 0.0363(9) -0.0149(8) 0.0001(8) 0.0069(9)

loop_
_atom_type_symbol
_atom_type_scat_dispersion_real
_atom_type_scat_dispersion_imag
_atom_type_scat_Cromer_Mann_a1
_atom_type_scat_Cromer_Mann_b1
_atom_type_scat_Cromer_Mann_a2
_atom_type_scat_Cromer_Mann_b2
_atom_type_scat_Cromer_Mann_a3
_atom_type_scat_Cromer_Mann_b3
_atom_type_scat_Cromer_Mann_a4
_atom_type_scat_Cromer_Mann_b4
_atom_type_scat_Cromer_Mann_c
_atom_type_scat_source
C 0.0033 0.0016 2.3100 20.8439 1.0200 10.2075 1.5886 0.5687 0.8650 51.6512 0.2156 'International Tables Vol C 4.2.6.8 and 6.1.1.4'
H 0.0000 0.0000 0.4930 10.5109 0.3229 26.1257 0.1402 3.1424 0.0408 57.7998 0.0030 'International Tables Vol C 4.2.6.8 and 6.1.1.4'
N 0.0061 0.0033 12.2126 0.0057 3.1322 9.8933 2.0125 28.9975 1.1663 0.5826 -11.5290 'International Tables Vol C 4.2.6.8 and 6.1.1.4'
O 0.0106 0.0060 3.0485 13.2771 2.2868 5.7011 1.5463 0.3239 0.8670 32.9089 0.2508 'International Tables Vol C 4.2.6.8 and 6.1.1.4'
Cl 0.1484 0.1585 11.4604 0.0104 7.1964 1.1662 6.2556 18.5194 1.6455 47.7784 -9.5574 'International Tables Vol C 4.2.6.8 and 6.1.1.4'
Fe 0.3463 0.8444 11.7695 4.7611 7.3573 0.3072 3.5222 15.3535 2.3045 76.8805 1.0369 'International Tables Vol C 4.2.6.8 and 6.1.1.4'

loop_
_geom_angle_atom_site_label_1
_geom_angle_site_symmetry_1
_geom_angle_atom_site_label_2
_geom_angle_atom_site_label_3
_geom_angle_site_symmetry_3
_geom_angle
_geom_angle_publ_flag
N2 6_655 Fe1 N1 6_655 159.85(5) yes
N2 6_655 Fe1 N4 6_655 57.25(5) yes
N1 6_655 Fe1 N4 6_655 105.56(5) yes
N2 6_655 Fe1 N2 . 103.09(8) yes
N1 6_655 Fe1 N2 . 91.54(5) yes
N4 6_655 Fe1 N2 . 106.47(5) yes
N2 6_655 Fe1 N4 . 106.47(5) yes
N1 6_655 Fe1 N4 . 93.05(5) yes
N4 6_655 Fe1 N4 . 156.10(7) yes
N2 . Fe1 N4 . 57.25(5) yes
N2 6_655 Fe1 N1 . 91.54(5) yes
N1 6_655 Fe1 N1 . 78.15(7) yes
N4 6_655 Fe1 N1 . 93.05(5) yes
N2 . Fe1 N1 . 159.85(5) yes
N4 . Fe1 N1 . 105.56(5) yes
Fe1 . N2 N3 . 102.08(11) yes
Fe1 . N2 C9 . 145.11(12) yes
N3 . N2 C9 . 112.39(14) yes
N2 . N3 N4 . 111.51(13) yes
Fe1 . N4 N3 . 89.02(10) yes
Fe1 . N4 C5 . 160.67(12) yes
N3 . N4 C5 . 110.19(13) yes
N4 . C5 C6 . 110.88(16) yes
N4 . C5 C7 . 110.46(15) yes
C6 . C5 C7 . 108.91(17) yes
N4 . C5 C8 . 107.10(14) yes
C6 . C5 C8 . 109.64(18) yes
C7 . C5 C8 . 109.82(17) yes
C5 . C6 H61 . 109.8 no
C5 . C6 H63 . 112.0 no
H61 . C6 H63 . 108.9 no
C5 . C6 H62 . 109.1 no
H61 . C6 H62 . 107.4 no
H63 . C6 H62 . 109.5 no
C5 . C7 H71 . 110.2 no
C5 . C7 H73 . 110.9 no
H71 . C7 H73 . 109.7 no
C5 . C7 H72 . 109.7 no
H71 . C7 H72 . 107.5 no
H73 . C7 H72 . 108.7 no
C5 . C8 H81 . 110.1 no
C5 . C8 H83 . 110.9 no
H81 . C8 H83 . 107.0 no
C5 . C8 H82 . 110.9 no
H81 . C8 H82 . 109.1 no
H83 . C8 H82 . 108.7 no
N2 . C9 C10 . 109.67(16) yes
N2 . C9 C11 . 111.4(2) yes
C10 . C9 C11 . 109.8(2) yes
N2 . C9 C12 . 107.13(15) yes
C10 . C9 C12 . 108.2(2) yes
C11 . C9 C12 . 110.54(19) yes
C9 . C10 H101 . 111.7 no
C9 . C10 H103 . 106.3 no
H101 . C10 H103 . 107.5 no
C9 . C10 H102 . 110.0 no
H101 . C10 H102 . 112.7 no
H103 . C10 H102 . 108.4 no
C9 . C11 H111 . 108.8 no
C9 . C11 H112 . 106.8 no
H111 . C11 H112 . 109.1 no
C9 . C11 H113 . 105.3 no
H111 . C11 H113 . 111.9 no
H112 . C11 H113 . 114.6 no
C9 . C12 H121 . 109.1 no
C9 . C12 H122 . 108.4 no
H121 . C12 H122 . 110.4 no
C9 . C12 H123 . 111.6 no
H121 . C12 H123 . 108.3 no
H122 . C12 H123 . 109.0 no
Fe1 . N1 C14 . 106.09(10) yes
Fe1 . N1 C15 . 112.52(11) yes
C14 . N1 C15 . 108.62(15) yes
Fe1 . N1 C16 . 112.04(10) yes
C14 . N1 C16 . 110.25(14) yes
C15 . N1 C16 . 107.30(14) yes
C14 6_655 C14 N1 . 111.34(14) yes
C14 6_655 C14 H141 . 109.8 no
N1 . C14 H141 . 109.2 no
C14 6_655 C14 H142 . 109.7 no
N1 . C14 H142 . 107.4 no
H141 . C14 H142 . 109.2 no
N1 . C15 H152 . 111.7 no
N1 . C15 H151 . 111.1 no
H152 . C15 H151 . 108.2 no
N1 . C15 H153 . 108.7 no
H152 . C15 H153 . 108.5 no
H151 . C15 H153 . 108.7 no
N1 . C16 H162 . 109.2 no
N1 . C16 H161 . 109.7 no
H162 . C16 H161 . 109.3 no
N1 . C16 H163 . 112.4 no
H162 . C16 H163 . 107.1 no
H161 . C16 H163 . 109.1 no

loop_
_geom_bond_atom_site_label_1
_geom_bond_atom_site_label_2
_geom_bond_site_symmetry_2
_geom_bond_distance
_geom_bond_publ_flag
Fe1 N2 6_655 2.0880(13) yes
Fe1 N1 6_655 2.3209(14) yes
Fe1 N4 6_655 2.3803(13) yes
Fe1 N2 . 2.0880(13) yes
Fe1 N4 . 2.3803(13) yes
Fe1 N1 . 2.3209(14) yes
N2 N3 . 1.314(2) yes
N2 C9 . 1.478(2) yes
N3 N4 . 1.294(2) yes
N4 C5 . 1.496(2) yes
C5 C6 . 1.531(3) yes
C5 C7 . 1.530(2) yes
C5 C8 . 1.513(3) yes
C6 H61 . 0.995 no
C6 H63 . 0.963 no
C6 H62 . 0.982 no
C7 H71 . 0.987 no
C7 H73 . 0.964 no
C7 H72 . 0.963 no
C8 H81 . 0.984 no
C8 H83 . 0.982 no
C8 H82 . 0.960 no
C9 C10 . 1.552(3) yes
C9 C11 . 1.506(3) yes
C9 C12 . 1.511(3) yes
C10 H101 . 0.977 no
C10 H103 . 1.005 no
C10 H102 . 0.981 no
C11 H111 . 0.945 no
C11 H112 . 0.983 no
C11 H113 . 1.037 no
C12 H121 . 0.966 no
C12 H122 . 0.986 no
C12 H123 . 0.973 no
N1 C14 . 1.474(2) yes
N1 C15 . 1.476(2) yes
N1 C16 . 1.474(2) yes
C14 C14 6_655 1.496(4) yes
C14 H141 . 0.980 no
C14 H142 . 0.986 no
C15 H152 . 0.977 no
C15 H151 . 0.979 no
C15 H153 . 0.972 no
C16 H162 . 0.985 no
C16 H161 . 0.976 no
C16 H163 . 0.966 no
